data_7704007
loop_
_publ_author_name
'Guo, Jia-Ting'
'Chen, Xu-Dong'

_publ_section_title
;
 Templated syntheses of heterometal tungsten-cobalt-sulfur clusters with
 different nuclearities.
;
_journal_issue 17
_journal_name_full 'Dalton transactions (Cambridge, England : 2003)'
_journal_page_first 5523
_journal_page_last 5530
_journal_paper_doi 10.1039/d0dt00765j
_journal_volume 49
_journal_year 2020
_chemical_formula_moiety 'C33 H51 B2 Cl2 Co4 N13 O S6 W2, C9 H21 Co0.5 N3 O3, C4 H10 O, C3 H7 N O'
_chemical_formula_sum 'C49 H89 B2 Cl2 Co4.5 N17 O6 S6 W2'
_chemical_formula_weight 1930.13
_space_group_crystal_system triclinic
_space_group_IT_number 2
_space_group_name_Hall '-P 1'
_space_group_name_H-M_alt 'P -1'
_atom_sites_solution_hydrogens mixed
_atom_sites_solution_primary iterative
_audit_creation_date 2020-01-16
_audit_creation_method
;
Olex2 1.2
(compiled 2018.05.29 svn.r3508 for OlexSys, GUI svn.r5506)
;
_audit_update_record
;
2020-01-16 deposited with the CCDC.	2020-03-31 downloaded from the CCDC.
;
_cell_angle_alpha 112.024(2)
_cell_angle_beta 95.703(2)
_cell_angle_gamma 100.406(2)
_cell_formula_units_Z 2
_cell_length_a 11.9709(3)
_cell_length_b 17.0437(3)
_cell_length_c 20.5403(4)
_cell_measurement_reflns_used 47156
_cell_measurement_temperature 100
_cell_measurement_theta_max 49.099
_cell_measurement_theta_min 4.7670
_cell_volume 3756.37(16)
_computing_molecular_graphics 'Olex2 (Dolomanov et al., 2009)'
_computing_publication_material 'Olex2 (Dolomanov et al., 2009)'
_computing_structure_refinement 'ShelXL (Sheldrick, 2015)'
_computing_structure_solution 'olex2.solve (Bourhis et al., 2015)'
_diffrn_ambient_temperature 100
_diffrn_detector 'Image Plate'
_diffrn_detector_type 'Rigaku IP'
_diffrn_measured_fraction_theta_full 0.997
_diffrn_measured_fraction_theta_max 0.997
_diffrn_measurement_device 'four-circle diffractometer'
_diffrn_measurement_device_type 'Rigaku R-AXIS SPIDER IP'
_diffrn_measurement_method '\w scans'
_diffrn_radiation_monochromator graphite
_diffrn_radiation_probe x-ray
_diffrn_radiation_type CuK\a
_diffrn_radiation_wavelength 1.54178
_diffrn_reflns_av_R_equivalents 0.0822
_diffrn_reflns_av_unetI/netI 0.0800
_diffrn_reflns_Laue_measured_fraction_full 0.997
_diffrn_reflns_Laue_measured_fraction_max 0.997
_diffrn_reflns_limit_h_max 13
_diffrn_reflns_limit_h_min -14
_diffrn_reflns_limit_k_max 20
_diffrn_reflns_limit_k_min -20
_diffrn_reflns_limit_l_max 24
_diffrn_reflns_limit_l_min -20
_diffrn_reflns_number 43385
_diffrn_reflns_point_group_measured_fraction_full 0.997
_diffrn_reflns_point_group_measured_fraction_max 0.997
_diffrn_reflns_theta_full 65.084
_diffrn_reflns_theta_max 65.084
_diffrn_reflns_theta_min 4.106
_diffrn_source 'sealed X-ray tube'
_diffrn_source_target Mo
_exptl_absorpt_coefficient_mu 15.734
_exptl_absorpt_correction_T_max 0.75
_exptl_absorpt_correction_T_min 0.53
_exptl_absorpt_correction_type multi-scan
_exptl_crystal_colour 'metallic dark black'
_exptl_crystal_colour_lustre metallic
_exptl_crystal_colour_modifier dark
_exptl_crystal_colour_primary black
_exptl_crystal_density_diffrn 1.706
_exptl_crystal_description needle
_exptl_crystal_F_000 1919
_exptl_crystal_size_max 0.05
_exptl_crystal_size_mid 0.02
_exptl_crystal_size_min 0.01
_refine_diff_density_max 3.910
_refine_diff_density_min -2.915
_refine_diff_density_rms 0.252
_refine_ls_extinction_method none
_refine_ls_goodness_of_fit_ref 1.092
_refine_ls_hydrogen_treatment constr
_refine_ls_matrix_type full
_refine_ls_number_parameters 860
_refine_ls_number_reflns 12762
_refine_ls_number_restraints 492
_refine_ls_restrained_S_all 1.088
_refine_ls_R_factor_all 0.0742
_refine_ls_R_factor_gt 0.0608
_refine_ls_shift/su_max 0.001
_refine_ls_shift/su_mean 0.000
_refine_ls_structure_factor_coef Fsqd
_refine_ls_weighting_details 'w=1/[\s^2^(Fo^2^)+(0.1137P)^2^] where P=(Fo^2^+2Fc^2^)/3'
_refine_ls_weighting_scheme calc
_refine_ls_wR_factor_gt 0.1689
_refine_ls_wR_factor_ref 0.1794
_reflns_Friedel_coverage 0.000
_reflns_number_gt 10358
_reflns_number_total 12762
_reflns_threshold_expression 'I > 2\s(I)'
_cod_data_source_file d0dt00765j1.cif
_cod_data_source_block gjtr138a
_cod_depositor_comments 'Adding full bibliography for 7704003--7704007.cif.'
_cod_original_cell_volume 3756.37(15)
_cod_original_formula_sum 'C49 H89 B2 Cl2 Co4.50 N17 O6 S6 W2'
_cod_database_code 7704007
_shelx_shelxl_version_number 2018/3
_shelx_space_group_comment
;
The symmetry employed for this shelxl refinement is uniquely defined
by the following loop, which should always be used as a source of
symmetry information in preference to the above space-group names.
They are only intended as comments.
;
_shelx_estimated_absorpt_t_max 0.859
_shelx_estimated_absorpt_t_min 0.507
_olex2_refinement_description
;
1. Fixed Uiso
 At 1.2 times of:
  All B(H) groups, All C(H) groups, All C(H,H) groups
 At 1.5 times of:
  All C(H,H,H) groups
2. Rigid bond restraints
 O6
 with sigma for 1-2 distances of 0.0001 and sigma for 1-3 distances of 0.0001
3. Uiso/Uaniso restraints and constraints
C52 \\sim C53: within 1.7A with sigma of 0.04 and sigma for terminal atoms of
0.08
All non-hydrogen atoms have similar U: within 1.7A with sigma of 0.004 and
sigma for terminal atoms of 0.008
4. Others
 Fixed Sof: Co1(0.822) Co1A(0.178) C40(0.5) H40(0.5) C46(0.5) H46A(0.5)
 H46B(0.5) H46C(0.5) C41(0.5) H41(0.5) C44(0.5) H44A(0.5) H44B(0.5) H44C(0.5)
 C43(0.5) H43A(0.5) H43B(0.5) H43C(0.5) C45(0.5) H45A(0.5) H45B(0.5) H45C(0.5)
5.a Riding coordinates:
 C53(H53A,H53B,H53C)
5.b Ternary CH refined with riding coordinates:
 B1(H1), B2(H2)
5.c Secondary CH2 refined with riding coordinates:
 C51(H51A,H51B), C52(H52A,H52B)
5.d Aromatic/amide H refined with riding coordinates:
 C32(H32), C18(H18), C28(H28), C23(H23), C3(H3), C13(H13), C39(H39), C36(H36),
 C8(H8), C40(H40), C41(H41), C47(H47)
5.e Idealised Me refined as rotating group:
 C16(H16A,H16B,H16C), C5(H5A,H5B,H5C), C26(H26A,H26B,H26C), C38(H38A,H38B,
 H38C), C21(H21A,H21B,H21C), C15(H15A,H15B,H15C), C30(H30A,H30B,H30C), C25(H25A,
 H25B,H25C), C10(H10A,H10B,H10C), C37(H37A,H37B,H37C), C31(H31A,H31B,H31C),
 C33(H33A,H33B,H33C), C35(H35A,H35B,H35C), C20(H20A,H20B,H20C), C11(H11A,H11B,
 H11C), C1(H1A,H1B,H1C), C50(H50A,H50B,H50C), C49(H49A,H49B,H49C), C34(H34A,
 H34B,H34C), C46(H46A,H46B,H46C), C6(H6A,H6B,H6C), C48(H48A,H48B,H48C),
 C44(H44A,H44B,H44C), C43(H43A,H43B,H43C), C45(H45A,H45B,H45C)
;
_olex2_submission_special_instructions 'No special instructions were received'

loop_
_space_group_symop_operation_xyz
'x, y, z'
'-x, -y, -z'

loop_
_atom_site_label
_atom_site_type_symbol
_atom_site_fract_x
_atom_site_fract_y
_atom_site_fract_z
_atom_site_U_iso_or_equiv
_atom_site_adp_type
_atom_site_occupancy
_atom_site_site_symmetry_order
_atom_site_calc_flag
_atom_site_refinement_flags_posn
_atom_site_refinement_flags_adp
_atom_site_refinement_flags_occupancy
_atom_site_disorder_assembly
_atom_site_disorder_group
W2 W 0.42642(3) 0.34460(2) 0.64327(2) 0.01228(13) Uani 1 1 d . U . . .
W1 W 0.24308(3) 0.10731(2) 0.73725(2) 0.01249(13) Uani 1 1 d . U . . .
Co3 Co 0.33241(11) 0.25493(8) 0.71898(7) 0.0124(3) Uani 1 1 d . U . . .
Co4 Co 0.19786(11) 0.28993(9) 0.62673(7) 0.0151(3) Uani 1 1 d . U . . .
Co2 Co 0.47185(11) 0.16678(9) 0.75581(7) 0.0163(3) Uani 1 1 d . U . . .
Co5 Co 0.000000 0.500000 1.000000 0.0286(5) Uani 1 2 d S TU P B .
Co1 Co 0.33501(13) 0.17457(10) 0.58381(8) 0.0125(4) Uani 0.822 1 d . U . A -1
S6 S 0.49252(16) 0.23434(13) 0.66719(11) 0.0145(4) Uani 1 1 d . U . . .
S2 S 0.18009(16) 0.14772(13) 0.64532(10) 0.0130(4) Uani 1 1 d . U . . .
S3 S 0.35861(16) 0.23986(13) 0.82247(10) 0.0135(4) Uani 1 1 d . U . . .
S5 S 0.30922(17) 0.38675(13) 0.72905(11) 0.0150(4) Uani 1 1 d . U . . .
S4 S 0.29422(17) 0.26553(13) 0.53668(11) 0.0158(4) Uani 1 1 d . U . . .
Cl1 Cl 0.00963(17) 0.28011(14) 0.59729(12) 0.0225(5) Uani 1 1 d . U . . .
S1 S 0.37357(18) 0.03194(14) 0.68864(12) 0.0202(5) Uani 1 1 d . U . . .
Cl2 Cl 0.66035(17) 0.19670(15) 0.79912(12) 0.0261(5) Uani 1 1 d . U . . .
O2 O 0.3191(5) 0.0589(4) 0.5061(3) 0.0279(14) Uani 1 1 d . U . . .
N6 N 0.1053(6) -0.0187(4) 0.6778(4) 0.0191(13) Uani 1 1 d . U . . .
N9 N 0.5690(6) 0.3403(5) 0.5757(4) 0.0194(13) Uani 1 1 d . U . . .
N5 N 0.0337(6) -0.0534(5) 0.7128(4) 0.0203(12) Uani 1 1 d . U . . .
O4 O 0.0246(6) 0.5232(4) 1.1066(3) 0.0312(14) Uani 1 1 d . U . . .
N7 N 0.5765(6) 0.4480(4) 0.7306(4) 0.0147(12) Uani 1 1 d . U . . .
N11 N 0.4181(6) 0.4634(4) 0.6193(4) 0.0187(13) Uani 1 1 d . U . . .
O5 O 0.1571(6) 0.5893(5) 1.0154(4) 0.0384(15) Uani 1 1 d . U . . .
N10 N 0.6543(6) 0.4138(5) 0.5927(4) 0.0192(12) Uani 1 1 d . U . . .
N2 N 0.0890(6) 0.1454(5) 0.7897(4) 0.0191(13) Uani 1 1 d . U . . .
O3 O 0.0924(6) 0.4019(5) 0.9870(4) 0.0373(15) Uani 1 1 d . U . . .
N8 N 0.6431(6) 0.5113(4) 0.7144(4) 0.0181(12) Uani 1 1 d . U . . .
N12 N 0.5172(6) 0.5118(4) 0.6108(4) 0.0186(12) Uani 1 1 d . U . . .
N14 N 0.3294(7) 0.5876(6) 0.9788(4) 0.0349(16) Uani 1 1 d . U . . .
N16 N 0.1037(7) 0.5892(5) 1.2243(4) 0.0274(15) Uani 1 1 d . U . . .
N17 N 0.2264(6) -0.0493(5) 0.4022(4) 0.0257(15) Uani 1 1 d . U . . .
N3 N 0.1559(6) 0.0067(5) 0.8356(4) 0.0252(13) Uani 1 1 d . U . . .
N1 N 0.0151(6) 0.0862(5) 0.8075(4) 0.0217(12) Uani 1 1 d . U . . .
C17 C 0.6119(7) 0.4682(5) 0.7999(5) 0.0184(14) Uani 1 1 d . U . . .
C16 C 0.5692(7) 0.4154(6) 0.8404(5) 0.0223(19) Uani 1 1 d . U . . .
H16A H 0.486118 0.410822 0.839234 0.033 Uiso 1 1 calc GR . . . .
H16B H 0.610187 0.443893 0.890043 0.033 Uiso 1 1 calc GR . . . .
H16C H 0.583141 0.357064 0.818352 0.033 Uiso 1 1 calc GR . . . .
N4 N 0.2537(6) 0.0506(5) 0.8238(4) 0.0247(14) Uani 1 1 d . U . . .
C5 C 0.0989(7) 0.2981(6) 0.8016(5) 0.0181(17) Uani 1 1 d . U . . .
H5A H 0.183389 0.311096 0.812897 0.027 Uiso 1 1 calc GR . . . .
H5B H 0.071489 0.347287 0.832868 0.027 Uiso 1 1 calc GR . . . .
H5C H 0.074368 0.288313 0.751646 0.027 Uiso 1 1 calc GR . . . .
C4 C 0.0495(7) 0.2187(6) 0.8127(5) 0.0198(14) Uani 1 1 d . U . . .
C26 C 0.2064(8) 0.4622(6) 0.6003(5) 0.027(2) Uani 1 1 d . U . . .
H26A H 0.177961 0.404469 0.561241 0.040 Uiso 1 1 calc GR . . . .
H26B H 0.161581 0.502065 0.593348 0.040 Uiso 1 1 calc GR . . . .
H26C H 0.198148 0.457840 0.645912 0.040 Uiso 1 1 calc GR . . . .
C32 C 0.2383(8) 0.0257(6) 0.4537(5) 0.0239(15) Uani 1 1 d . U . . .
H32 H 0.181802 0.057721 0.451453 0.029 Uiso 1 1 calc R . . . .
C18 C 0.7007(7) 0.5439(6) 0.8286(5) 0.0211(15) Uani 1 1 d . U . . .
H18 H 0.741214 0.572067 0.876555 0.025 Uiso 1 1 calc R . . . .
N15 N 0.1230(8) 0.2846(6) 1.0064(4) 0.0366(17) Uani 1 1 d . U . . .
Co1A Co 0.3366(7) 0.0993(5) 0.6223(4) 0.0203(18) Uani 0.178 1 d . U . A 1
C28 C 0.3738(7) 0.5635(6) 0.5832(5) 0.0224(15) Uani 1 1 d . U . . .
H28 H 0.330421 0.598012 0.569347 0.027 Uiso 1 1 calc R . . . .
C22 C 0.6085(7) 0.2740(6) 0.5311(5) 0.0217(14) Uani 1 1 d . U . . .
C27 C 0.3316(7) 0.4962(6) 0.6010(5) 0.0194(14) Uani 1 1 d . U . . .
C23 C 0.7188(7) 0.3047(6) 0.5212(5) 0.0237(15) Uani 1 1 d . U . . .
H23 H 0.765656 0.271580 0.492995 0.028 Uiso 1 1 calc R . . . .
C3 C -0.0462(7) 0.2069(6) 0.8426(5) 0.0226(15) Uani 1 1 d . U . . .
H3 H -0.091056 0.248043 0.861145 0.027 Uiso 1 1 calc R . . . .
C14 C 0.0747(8) -0.0746(6) 0.6081(5) 0.0241(15) Uani 1 1 d . U . . .
C19 C 0.7177(7) 0.5694(6) 0.7741(5) 0.0217(14) Uani 1 1 d . U . . .
C38 C 0.1944(8) 0.6532(7) 1.2804(5) 0.033(2) Uani 1 1 d . U . . .
H38A H 0.236840 0.624057 1.303899 0.049 Uiso 1 1 calc GR . . . .
H38B H 0.160713 0.694683 1.315401 0.049 Uiso 1 1 calc GR . . . .
H38C H 0.247488 0.684335 1.259888 0.049 Uiso 1 1 calc GR . . . .
C24 C 0.7453(7) 0.3932(6) 0.5608(5) 0.0229(14) Uani 1 1 d . U . . .
C21 C 0.5385(8) 0.1808(6) 0.4925(5) 0.027(2) Uani 1 1 d . U . . .
H21A H 0.523923 0.155307 0.527309 0.040 Uiso 1 1 calc GR . . . .
H21B H 0.581481 0.146845 0.458647 0.040 Uiso 1 1 calc GR . . . .
H21C H 0.464676 0.179942 0.466558 0.040 Uiso 1 1 calc GR . . . .
C2 C -0.0650(8) 0.1233(6) 0.8406(5) 0.0243(15) Uani 1 1 d . U . . .
C12 C -0.0392(8) -0.1266(6) 0.6662(5) 0.0250(15) Uani 1 1 d . U . . .
C29 C 0.4912(7) 0.5723(6) 0.5892(5) 0.0200(14) Uani 1 1 d . U . . .
C15 C 0.1294(8) -0.0628(6) 0.5490(5) 0.031(2) Uani 1 1 d . U . . .
H15A H 0.101623 -0.018153 0.537342 0.046 Uiso 1 1 calc GR . . . .
H15B H 0.108980 -0.117986 0.506764 0.046 Uiso 1 1 calc GR . . . .
H15C H 0.213562 -0.044536 0.564287 0.046 Uiso 1 1 calc GR . . . .
C13 C -0.0162(8) -0.1432(6) 0.5999(5) 0.0260(16) Uani 1 1 d . U . . .
H13 H -0.053957 -0.191412 0.556926 0.031 Uiso 1 1 calc R . . . .
C30 C 0.5803(8) 0.6363(6) 0.5761(5) 0.028(2) Uani 1 1 d . U . . .
H30A H 0.622937 0.681647 0.621947 0.042 Uiso 1 1 calc GR . . . .
H30B H 0.542017 0.663071 0.548387 0.042 Uiso 1 1 calc GR . . . .
H30C H 0.634162 0.606017 0.549420 0.042 Uiso 1 1 calc GR . . . .
C25 C 0.8538(7) 0.4615(7) 0.5713(5) 0.029(2) Uani 1 1 d . U . . .
H25A H 0.840200 0.492496 0.540665 0.043 Uiso 1 1 calc GR . . . .
H25B H 0.917488 0.433211 0.558571 0.043 Uiso 1 1 calc GR . . . .
H25C H 0.873790 0.503009 0.621379 0.043 Uiso 1 1 calc GR . . . .
C10 C 0.4671(9) 0.0884(7) 0.8737(6) 0.043(3) Uani 1 1 d . U . . .
H10A H 0.484933 0.068659 0.825432 0.065 Uiso 1 1 calc GR . . . .
H10B H 0.515181 0.068693 0.903107 0.065 Uiso 1 1 calc GR . . . .
H10C H 0.482987 0.152133 0.895018 0.065 Uiso 1 1 calc GR . . . .
C39 C 0.0998(8) 0.5784(7) 1.1570(5) 0.0274(16) Uani 1 1 d . U . . .
H39 H 0.158189 0.615168 1.146396 0.033 Uiso 1 1 calc R . . . .
B1 B 0.0373(9) -0.0035(7) 0.7935(5) 0.0223(14) Uani 1 1 d . U . . .
H1 H -0.023736 -0.036852 0.809401 0.027 Uiso 1 1 calc R . . . .
C9 C 0.3428(8) 0.0514(7) 0.8701(5) 0.0324(16) Uani 1 1 d . U . . .
C37 C 0.0149(9) 0.5344(7) 1.2446(5) 0.035(2) Uani 1 1 d . U . . .
H37A H 0.051789 0.500232 1.265481 0.053 Uiso 1 1 calc GR . . . .
H37B H -0.042436 0.494871 1.202019 0.053 Uiso 1 1 calc GR . . . .
H37C H -0.023412 0.571695 1.279603 0.053 Uiso 1 1 calc GR . . . .
C36 C 0.0625(10) 0.3412(7) 1.0068(5) 0.0370(17) Uani 1 1 d . U . . .
H36 H -0.008845 0.336040 1.023143 0.044 Uiso 1 1 calc R . . . .
B2 B 0.6361(8) 0.5023(6) 0.6370(5) 0.0188(14) Uani 1 1 d . U . . .
H2 H 0.697610 0.548821 0.634495 0.023 Uiso 1 1 calc R . . . .
C31 C 0.1248(9) -0.0916(7) 0.3445(5) 0.036(2) Uani 1 1 d . U . . .
H31A H 0.083614 -0.145024 0.347462 0.055 Uiso 1 1 calc GR . . . .
H31B H 0.149654 -0.106034 0.298252 0.055 Uiso 1 1 calc GR . . . .
H31C H 0.073250 -0.051890 0.349414 0.055 Uiso 1 1 calc GR . . . .
C33 C 0.3091(9) -0.1022(7) 0.4035(6) 0.044(3) Uani 1 1 d . U . . .
H33A H 0.375559 -0.067378 0.441894 0.066 Uiso 1 1 calc GR . . . .
H33B H 0.335291 -0.121991 0.357579 0.066 Uiso 1 1 calc GR . . . .
H33C H 0.272066 -0.152884 0.411928 0.066 Uiso 1 1 calc GR . . . .
O1 O 0.3619(11) 0.1050(9) 0.2237(7) 0.112(3) Uani 1 1 d . U . . .
C35 C 0.2273(10) 0.2831(8) 0.9786(6) 0.046(3) Uani 1 1 d . U . . .
H35A H 0.215222 0.230631 0.934514 0.069 Uiso 1 1 calc GR . . . .
H35B H 0.288498 0.282604 1.013826 0.069 Uiso 1 1 calc GR . . . .
H35C H 0.249975 0.334853 0.968424 0.069 Uiso 1 1 calc GR . . . .
C20 C 0.8013(8) 0.6472(6) 0.7745(6) 0.034(2) Uani 1 1 d . U . . .
H20A H 0.850862 0.627563 0.739384 0.051 Uiso 1 1 calc GR . . . .
H20B H 0.849200 0.679726 0.822160 0.051 Uiso 1 1 calc GR . . . .
H20C H 0.758197 0.685016 0.762259 0.051 Uiso 1 1 calc GR . . . .
C11 C -0.1298(8) -0.1819(7) 0.6881(6) 0.038(2) Uani 1 1 d . U . . .
H11A H -0.091615 -0.202505 0.720906 0.057 Uiso 1 1 calc GR . . . .
H11B H -0.174338 -0.231979 0.645554 0.057 Uiso 1 1 calc GR . . . .
H11C H -0.181811 -0.146838 0.711964 0.057 Uiso 1 1 calc GR . . . .
N13 N 1.1588(10) 0.7518(10) 0.6861(9) 0.091(3) Uani 1 1 d . U . . .
C8 C 0.3001(9) 0.0075(7) 0.9104(6) 0.0389(18) Uani 1 1 d . U . . .
H8 H 0.343987 -0.002781 0.946285 0.047 Uiso 1 1 calc R . . . .
C1 C -0.1566(8) 0.0764(7) 0.8651(5) 0.033(2) Uani 1 1 d . U . . .
H1A H -0.198200 0.022085 0.825198 0.050 Uiso 1 1 calc GR . . . .
H1B H -0.210707 0.113022 0.882517 0.050 Uiso 1 1 calc GR . . . .
H1C H -0.121678 0.063174 0.903771 0.050 Uiso 1 1 calc GR . . . .
C7 C 0.1819(9) -0.0185(7) 0.8887(6) 0.0361(17) Uani 1 1 d . U . . .
C50 C 0.3598(16) 0.0530(12) 0.3169(10) 0.107(5) Uani 1 1 d . U . . .
H50A H 0.324187 -0.004744 0.279262 0.160 Uiso 1 1 calc GR . . . .
H50B H 0.299287 0.081426 0.336507 0.160 Uiso 1 1 calc GR . . . .
H50C H 0.408983 0.046936 0.354983 0.160 Uiso 1 1 calc GR . . . .
C40 C 0.2206(17) 0.5500(15) 0.9745(11) 0.037(2) Uani 0.5 1 d . U . B 1
H40 H 0.189089 0.492235 0.940019 0.044 Uiso 0.5 1 calc R . . B 1
C49 C 1.0847(12) 0.6795(11) 0.6231(10) 0.094(4) Uani 1 1 d . U . . .
H49A H 1.046774 0.702893 0.592320 0.140 Uiso 1 1 calc GR . . . .
H49B H 1.026001 0.645660 0.638404 0.140 Uiso 1 1 calc GR . . . .
H49C H 1.131953 0.641858 0.596437 0.140 Uiso 1 1 calc GR . . . .
C34 C 0.0777(10) 0.2132(8) 1.0260(6) 0.050(3) Uani 1 1 d . U . . .
H34A H 0.134910 0.211817 1.062897 0.075 Uiso 1 1 calc GR . . . .
H34B H 0.061232 0.158111 0.983851 0.075 Uiso 1 1 calc GR . . . .
H34C H 0.006430 0.221622 1.044486 0.075 Uiso 1 1 calc GR . . . .
C46 C 0.2808(18) 0.5091(15) 0.9163(11) 0.040(3) Uani 0.5 1 d . U . B 2
H46A H 0.342163 0.479783 0.899568 0.061 Uiso 0.5 1 calc GR . . B 2
H46B H 0.244444 0.523429 0.878629 0.061 Uiso 0.5 1 calc GR . . B 2
H46C H 0.222736 0.470448 0.927918 0.061 Uiso 0.5 1 calc GR . . B 2
C6 C 0.0955(10) -0.0693(8) 0.9145(6) 0.051(3) Uani 1 1 d . U . . .
H6A H 0.039288 -0.035410 0.933254 0.076 Uiso 1 1 calc GR . . . .
H6B H 0.135224 -0.081537 0.952449 0.076 Uiso 1 1 calc GR . . . .
H6C H 0.055455 -0.124269 0.874798 0.076 Uiso 1 1 calc GR . . . .
C51 C 0.4322(17) 0.1075(13) 0.2860(10) 0.106(3) Uani 1 1 d . U . . .
H51A H 0.459638 0.168354 0.321749 0.127 Uiso 1 1 calc R . . . .
H51B H 0.500413 0.084187 0.272663 0.127 Uiso 1 1 calc R . . . .
C41 C 0.2645(17) 0.6244(15) 1.0261(11) 0.036(2) Uani 0.5 1 d . U . B 2
H41 H 0.298477 0.676281 1.067289 0.043 Uiso 0.5 1 calc R . . B 2
C48 C 1.2503(11) 0.8092(11) 0.6766(10) 0.083(4) Uani 1 1 d . U . . .
H48A H 1.271100 0.780618 0.629908 0.125 Uiso 1 1 calc GR . . . .
H48B H 1.317418 0.824710 0.714345 0.125 Uiso 1 1 calc GR . . . .
H48C H 1.226085 0.861967 0.679098 0.125 Uiso 1 1 calc GR . . . .
C44 C 0.4510(17) 0.6210(15) 0.9958(11) 0.039(3) Uani 0.5 1 d . U . B 2
H44A H 0.471894 0.669038 1.043214 0.058 Uiso 0.5 1 calc GR . . B 2
H44B H 0.475941 0.642359 0.960175 0.058 Uiso 0.5 1 calc GR . . B 2
H44C H 0.489167 0.574747 0.995743 0.058 Uiso 0.5 1 calc GR . . B 2
C52 C 0.4127(19) 0.1507(14) 0.1931(11) 0.119(4) Uani 1 1 d . U . . .
H52A H 0.485404 0.133587 0.181556 0.143 Uiso 1 1 calc R . . . .
H52B H 0.432223 0.213154 0.225742 0.143 Uiso 1 1 calc R . . . .
C43 C 0.4046(18) 0.5505(16) 0.9316(12) 0.044(3) Uani 0.5 1 d . U . B 1
H43A H 0.451199 0.521669 0.953086 0.066 Uiso 0.5 1 calc GR . . B 1
H43B H 0.455588 0.596743 0.923800 0.066 Uiso 0.5 1 calc GR . . B 1
H43C H 0.358124 0.507802 0.885804 0.066 Uiso 0.5 1 calc GR . . B 1
C45 C 0.3739(18) 0.6818(14) 1.0275(11) 0.040(3) Uani 0.5 1 d . U . B 1
H45A H 0.385013 0.716624 0.999027 0.059 Uiso 0.5 1 calc GR . . B 1
H45B H 0.447845 0.689641 1.057154 0.059 Uiso 0.5 1 calc GR . . B 1
H45C H 0.318062 0.700790 1.058324 0.059 Uiso 0.5 1 calc GR . . B 1
O6 O 1.0576(11) 0.7157(11) 0.7608(8) 0.144(4) Uani 1 1 d . U . . .
C53 C 0.3320(19) 0.1365(15) 0.1231(12) 0.140(5) Uani 1 1 d . U . . .
H53A H 0.261423 0.097778 0.120906 0.210 Uiso 1 1 d R . . . .
H53B H 0.364333 0.110598 0.081406 0.210 Uiso 1 1 d R . . . .
H53C H 0.316433 0.190608 0.124966 0.210 Uiso 1 1 d R . . . .
C47 C 1.1382(14) 0.7670(14) 0.7500(12) 0.106(3) Uani 1 1 d . U . . .
H47 H 1.183713 0.816966 0.789230 0.128 Uiso 1 1 calc R . . . .

loop_
_atom_site_aniso_label
_atom_site_aniso_U_11
_atom_site_aniso_U_22
_atom_site_aniso_U_33
_atom_site_aniso_U_23
_atom_site_aniso_U_13
_atom_site_aniso_U_12
W2 0.0057(2) 0.0156(2) 0.0161(2) 0.00981(17) -0.00062(15) -0.00245(15)
W1 0.0073(2) 0.0151(2) 0.0150(2) 0.00895(17) -0.00126(15) -0.00206(15)
Co3 0.0074(7) 0.0135(7) 0.0148(7) 0.0070(6) -0.0030(5) -0.0017(5)
Co4 0.0065(7) 0.0207(7) 0.0178(7) 0.0099(6) -0.0012(6) -0.0006(5)
Co2 0.0071(7) 0.0187(7) 0.0219(8) 0.0098(6) -0.0031(6) -0.0005(5)
Co5 0.0278(13) 0.0380(13) 0.0180(12) 0.0082(10) 0.0005(10) 0.0119(10)
Co1 0.0104(8) 0.0131(8) 0.0111(8) 0.0046(7) -0.0009(6) -0.0021(6)
S6 0.0082(10) 0.0198(10) 0.0177(11) 0.0113(9) 0.0015(8) 0.0006(8)
S2 0.0072(10) 0.0176(10) 0.0137(10) 0.0093(8) -0.0022(8) -0.0022(8)
S3 0.0089(10) 0.0179(10) 0.0122(10) 0.0073(8) -0.0003(8) -0.0019(8)
S5 0.0100(10) 0.0162(10) 0.0190(11) 0.0097(9) 0.0004(8) -0.0006(8)
S4 0.0079(10) 0.0226(11) 0.0145(10) 0.0089(9) -0.0024(8) -0.0036(8)
Cl1 0.0110(10) 0.0282(11) 0.0276(12) 0.0115(10) 0.0021(9) 0.0032(8)
S1 0.0117(11) 0.0190(11) 0.0272(12) 0.0073(9) 0.0013(9) 0.0029(8)
Cl2 0.0091(10) 0.0330(12) 0.0335(13) 0.0128(10) -0.0028(9) 0.0031(9)
O2 0.024(3) 0.030(3) 0.021(3) 0.002(2) 0.011(2) -0.001(2)
N6 0.012(3) 0.019(3) 0.028(3) 0.014(2) 0.000(2) -0.004(2)
N9 0.013(3) 0.027(3) 0.023(3) 0.018(2) 0.001(2) 0.000(2)
N5 0.014(2) 0.024(2) 0.026(2) 0.017(2) 0.001(2) -0.005(2)
O4 0.025(3) 0.042(3) 0.020(3) 0.006(3) 0.000(2) 0.010(3)
N7 0.010(2) 0.019(2) 0.014(2) 0.009(2) 0.002(2) -0.006(2)
N11 0.015(3) 0.022(3) 0.023(3) 0.016(2) 0.001(2) -0.001(2)
O5 0.029(3) 0.060(4) 0.027(3) 0.020(3) 0.005(3) 0.005(3)
N10 0.012(2) 0.028(2) 0.020(2) 0.016(2) 0.002(2) -0.001(2)
N2 0.014(3) 0.025(3) 0.017(3) 0.012(2) -0.001(2) -0.005(2)
O3 0.036(3) 0.047(4) 0.026(3) 0.012(3) 0.003(3) 0.011(3)
N8 0.012(2) 0.019(2) 0.021(2) 0.011(2) -0.002(2) -0.007(2)
N12 0.015(2) 0.022(2) 0.023(2) 0.018(2) 0.000(2) -0.005(2)
N14 0.026(3) 0.051(4) 0.027(3) 0.016(3) 0.003(3) 0.004(3)
N16 0.023(3) 0.042(3) 0.016(3) 0.010(3) 0.003(2) 0.006(3)
N17 0.021(3) 0.036(3) 0.019(3) 0.006(3) 0.002(3) 0.014(3)
N3 0.022(3) 0.034(2) 0.025(2) 0.024(2) -0.001(2) -0.005(2)
N1 0.017(2) 0.029(2) 0.019(2) 0.014(2) 0.001(2) -0.004(2)
C17 0.013(3) 0.020(3) 0.018(3) 0.007(2) -0.001(2) -0.005(2)
C16 0.014(4) 0.023(4) 0.024(4) 0.008(4) -0.004(3) -0.002(3)
N4 0.022(3) 0.033(3) 0.026(3) 0.025(2) -0.003(2) -0.006(2)
C5 0.010(4) 0.025(4) 0.020(4) 0.011(3) 0.003(3) 0.004(3)
C4 0.012(3) 0.027(3) 0.017(3) 0.008(2) -0.001(2) 0.000(2)
C26 0.023(4) 0.027(4) 0.042(5) 0.027(4) 0.004(4) 0.006(3)
C32 0.022(3) 0.028(3) 0.021(3) 0.007(3) 0.006(3) 0.006(3)
C18 0.015(3) 0.021(3) 0.021(3) 0.006(2) 0.000(2) -0.005(2)
N15 0.041(4) 0.047(4) 0.024(3) 0.016(3) 0.004(3) 0.011(3)
Co1A 0.009(4) 0.022(4) 0.029(5) 0.009(4) -0.001(3) 0.008(3)
C28 0.019(3) 0.024(3) 0.025(3) 0.015(2) -0.001(3) 0.002(2)
C22 0.013(3) 0.029(3) 0.027(3) 0.018(2) -0.002(2) 0.003(2)
C27 0.016(3) 0.023(3) 0.024(3) 0.017(2) 0.000(2) 0.004(2)
C23 0.014(3) 0.034(3) 0.026(3) 0.018(3) -0.001(3) 0.003(3)
C3 0.013(3) 0.029(3) 0.021(3) 0.008(3) 0.000(2) 0.001(3)
C14 0.016(3) 0.023(3) 0.030(3) 0.011(2) -0.001(2) -0.003(2)
C19 0.017(3) 0.020(3) 0.024(3) 0.009(2) -0.001(2) -0.005(2)
C38 0.022(5) 0.048(5) 0.026(5) 0.012(4) 0.005(4) 0.011(4)
C24 0.014(3) 0.035(3) 0.023(3) 0.019(2) -0.001(2) 0.000(2)
C21 0.020(4) 0.029(4) 0.023(4) 0.005(4) 0.002(4) 0.003(4)
C2 0.016(3) 0.032(3) 0.021(3) 0.011(2) 0.001(2) -0.003(2)
C12 0.019(3) 0.023(3) 0.031(3) 0.014(2) -0.003(3) -0.005(2)
C29 0.017(3) 0.022(3) 0.024(3) 0.017(2) 0.002(2) -0.002(2)
C15 0.029(5) 0.026(4) 0.030(5) 0.008(4) 0.004(4) -0.003(4)
C13 0.017(3) 0.024(3) 0.032(3) 0.010(3) -0.002(3) -0.002(3)
C30 0.031(5) 0.020(4) 0.035(5) 0.021(4) 0.001(4) -0.006(4)
C25 0.011(4) 0.046(5) 0.032(5) 0.022(4) 0.006(4) -0.003(4)
C10 0.036(5) 0.047(5) 0.048(5) 0.033(4) -0.016(4) -0.006(4)
C39 0.024(3) 0.040(3) 0.017(3) 0.009(3) 0.003(3) 0.009(3)
B1 0.018(3) 0.029(3) 0.022(2) 0.017(2) 0.002(2) -0.005(2)
C9 0.028(3) 0.040(3) 0.033(3) 0.028(3) -0.009(3) -0.005(3)
C37 0.038(5) 0.038(5) 0.024(5) 0.012(4) 0.003(4) 0.000(4)
C36 0.039(4) 0.047(4) 0.024(3) 0.015(3) 0.002(3) 0.008(3)
B2 0.013(2) 0.024(2) 0.020(2) 0.014(2) 0.001(2) -0.005(2)
C31 0.028(5) 0.045(5) 0.026(5) 0.005(4) -0.006(4) 0.010(4)
C33 0.030(5) 0.042(5) 0.038(5) -0.007(4) -0.003(4) 0.015(4)
O1 0.114(8) 0.111(7) 0.099(7) 0.045(6) 0.006(5) -0.005(6)
C35 0.049(6) 0.059(6) 0.033(5) 0.014(5) 0.011(4) 0.026(5)
C20 0.029(5) 0.025(4) 0.036(5) 0.010(4) -0.002(4) -0.016(4)
C11 0.028(5) 0.031(5) 0.042(5) 0.011(4) -0.002(4) -0.016(4)
N13 0.040(5) 0.126(7) 0.123(7) 0.073(6) 0.021(5) 0.003(5)
C8 0.034(3) 0.047(3) 0.035(3) 0.027(3) -0.009(3) -0.006(3)
C1 0.022(5) 0.045(5) 0.034(5) 0.020(4) 0.004(4) 0.001(4)
C7 0.032(3) 0.045(3) 0.032(3) 0.026(3) -0.002(3) -0.006(3)
C50 0.105(9) 0.110(9) 0.095(9) 0.044(8) 0.003(8) 0.005(8)
C40 0.027(3) 0.054(4) 0.027(3) 0.017(3) 0.002(3) 0.005(3)
C49 0.041(7) 0.108(9) 0.135(10) 0.060(8) 0.013(7) 0.003(6)
C34 0.057(6) 0.050(6) 0.038(5) 0.020(5) -0.007(5) 0.002(5)
C46 0.028(5) 0.053(6) 0.030(5) 0.010(5) 0.001(5) 0.002(5)
C6 0.053(6) 0.063(6) 0.043(5) 0.041(5) 0.001(5) -0.009(5)
C51 0.108(8) 0.106(7) 0.098(7) 0.049(6) 0.001(6) 0.002(6)
C41 0.027(3) 0.053(4) 0.026(3) 0.018(3) 0.002(3) 0.005(3)
C48 0.035(6) 0.108(9) 0.122(9) 0.064(7) 0.019(6) 0.010(6)
C44 0.025(5) 0.053(6) 0.030(5) 0.014(5) -0.003(5) 0.001(5)
C52 0.122(8) 0.116(7) 0.103(8) 0.047(6) 0.007(6) -0.008(6)
C43 0.029(5) 0.056(6) 0.034(5) 0.008(5) 0.003(5) 0.001(5)
C45 0.029(5) 0.054(6) 0.029(5) 0.014(5) -0.001(5) 0.001(5)
O6 0.075(7) 0.197(9) 0.153(9) 0.087(8) 0.016(7) -0.015(7)
C53 0.141(10) 0.131(10) 0.114(10) 0.040(9) 0.010(9) -0.022(9)
C47 0.048(5) 0.146(7) 0.132(8) 0.073(7) 0.018(5) 0.000(5)

loop_
_atom_type_symbol
_atom_type_description
_atom_type_scat_dispersion_real
_atom_type_scat_dispersion_imag
_atom_type_scat_source
C C 0.0181 0.0091 'International Tables Vol C Tables 4.2.6.8 and 6.1.1.4'
H H 0.0000 0.0000 'International Tables Vol C Tables 4.2.6.8 and 6.1.1.4'
B B 0.0090 0.0039 'International Tables Vol C Tables 4.2.6.8 and 6.1.1.4'
Cl Cl 0.3639 0.7018 'International Tables Vol C Tables 4.2.6.8 and 6.1.1.4'
Co Co -2.3653 3.6143 'International Tables Vol C Tables 4.2.6.8 and 6.1.1.4'
N N 0.0311 0.0180 'International Tables Vol C Tables 4.2.6.8 and 6.1.1.4'
O O 0.0492 0.0322 'International Tables Vol C Tables 4.2.6.8 and 6.1.1.4'
S S 0.3331 0.5567 'International Tables Vol C Tables 4.2.6.8 and 6.1.1.4'
W W -5.4734 5.5774 'International Tables Vol C Tables 4.2.6.8 and 6.1.1.4'

loop_
_geom_angle_atom_site_label_1
_geom_angle_atom_site_label_2
_geom_angle_atom_site_label_3
_geom_angle
_geom_angle_site_symmetry_1
_geom_angle_site_symmetry_3
_geom_angle_publ_flag
S5 W2 S6 101.85(7) . . ?
S4 W2 S6 102.45(7) . . ?
S4 W2 S5 103.64(7) . . ?
N9 W2 S6 85.13(18) . . ?
N9 W2 S5 164.92(19) . . ?
N9 W2 S4 87.63(18) . . ?
N9 W2 N7 81.0(2) . . ?
N7 W2 S6 89.39(17) . . ?
N7 W2 S5 85.70(17) . . ?
N7 W2 S4 162.84(16) . . ?
N11 W2 S6 163.20(18) . . ?
N11 W2 S5 90.03(19) . . ?
N11 W2 S4 85.95(18) . . ?
N11 W2 N9 80.7(2) . . ?
N11 W2 N7 79.6(2) . . ?
S2 W1 S3 101.73(7) . . ?
S1 W1 S2 100.61(8) . . ?
S1 W1 S3 103.58(7) . . ?
S1 W1 N6 87.13(19) . . ?
S1 W1 N2 162.84(18) . . ?
S1 W1 N4 87.9(2) . . ?
N6 W1 S2 85.96(18) . . ?
N6 W1 S3 165.23(19) . . ?
N6 W1 N2 79.8(3) . . ?
N6 W1 N4 81.8(3) . . ?
N2 W1 S2 89.58(17) . . ?
N2 W1 S3 87.60(18) . . ?
N2 W1 N4 79.4(3) . . ?
N4 W1 S2 164.78(18) . . ?
N4 W1 S3 88.36(19) . . ?
S2 Co3 S6 107.41(9) . . ?
S3 Co3 S6 108.78(9) . . ?
S3 Co3 S2 107.92(8) . . ?
S3 Co3 S5 114.51(10) . . ?
S5 Co3 S6 106.64(9) . . ?
S5 Co3 S2 111.33(9) . . ?
S5 Co4 S2 101.76(8) . . ?
S5 Co4 Cl1 123.99(10) . . ?
S4 Co4 S2 101.72(9) . . ?
S4 Co4 S5 111.34(9) . . ?
S4 Co4 Cl1 115.03(9) . . ?
Cl1 Co4 S2 97.94(8) . . ?
S3 Co2 S6 102.30(8) . . ?
S3 Co2 Cl2 119.53(10) . . ?
S1 Co2 S6 102.85(9) . . ?
S1 Co2 S3 109.64(9) . . ?
S1 Co2 Cl2 121.28(10) . . ?
Cl2 Co2 S6 96.33(9) . . ?
O4 Co5 O4 180.0 . 2_567 ?
O4 Co5 O5 91.1(3) . . ?
O4 Co5 O5 91.1(3) 2_567 2_567 ?
O4 Co5 O5 88.9(3) . 2_567 ?
O4 Co5 O5 88.9(3) 2_567 . ?
O4 Co5 O3 86.4(3) . . ?
O4 Co5 O3 86.4(3) 2_567 2_567 ?
O4 Co5 O3 93.6(3) . 2_567 ?
O4 Co5 O3 93.6(3) 2_567 . ?
O5 Co5 O5 180.0 2_567 . ?
O5 Co5 O3 88.9(3) . . ?
O5 Co5 O3 88.9(3) 2_567 2_567 ?
O5 Co5 O3 91.1(3) 2_567 . ?
O5 Co5 O3 91.1(3) . 2_567 ?
O3 Co5 O3 180.0 . 2_567 ?
S6 Co1 S2 105.34(9) . . ?
S6 Co1 S4 111.61(9) . . ?
S4 Co1 S2 107.05(10) . . ?
O2 Co1 S6 120.0(2) . . ?
O2 Co1 S2 102.64(19) . . ?
O2 Co1 S4 109.0(2) . . ?
Co1A Co1 S6 76.7(3) . . ?
Co1A Co1 S2 61.5(3) . . ?
Co1A Co1 S4 168.0(3) . . ?
Co1A Co1 O2 72.1(3) . . ?
W2 S6 Co2 136.94(10) . . ?
W2 S6 Co1A 110.32(19) . . ?
Co3 S6 W2 72.18(7) . . ?
Co3 S6 Co2 67.37(7) . . ?
Co3 S6 Co1A 67.6(2) . . ?
Co1 S6 W2 70.87(7) . . ?
Co1 S6 Co3 70.39(8) . . ?
Co1 S6 Co2 107.48(9) . . ?
Co1 S6 Co1A 43.16(19) . . ?
Co1A S6 Co2 66.9(2) . . ?
W1 S2 Co4 136.47(9) . . ?
W1 S2 Co1 111.10(8) . . ?
Co3 S2 W1 72.53(6) . . ?
Co3 S2 Co4 66.75(7) . . ?
Co3 S2 Co1 67.43(7) . . ?
Co1 S2 Co4 66.56(7) . . ?
Co1A S2 W1 72.2(2) . . ?
Co1A S2 Co3 73.2(2) . . ?
Co1A S2 Co4 108.7(2) . . ?
Co1A S2 Co1 44.0(2) . . ?
Co3 S3 W1 73.01(7) . . ?
Co2 S3 W1 71.62(7) . . ?
Co2 S3 Co3 73.49(8) . . ?
Co3 S5 W2 73.34(7) . . ?
Co4 S5 W2 71.39(7) . . ?
Co4 S5 Co3 73.23(8) . . ?
Co4 S4 W2 71.69(7) . . ?
Co1 S4 W2 71.31(7) . . ?
Co1 S4 Co4 76.25(8) . . ?
Co2 S1 W1 73.35(8) . . ?
Co1A S1 W1 74.6(2) . . ?
Co1A S1 Co2 78.1(2) . . ?
Co1 O2 Co1A 49.0(3) . . ?
C32 O2 Co1 123.1(6) . . ?
C32 O2 Co1A 136.4(6) . . ?
N5 N6 W1 121.5(5) . . ?
C14 N6 W1 133.0(6) . . ?
C14 N6 N5 105.5(7) . . ?
N10 N9 W2 119.3(5) . . ?
C22 N9 W2 132.9(6) . . ?
C22 N9 N10 105.4(7) . . ?
N6 N5 B1 120.3(7) . . ?
C12 N5 N6 109.8(7) . . ?
C12 N5 B1 129.5(7) . . ?
C39 O4 Co5 129.9(7) . . ?
N8 N7 W2 118.7(5) . . ?
C17 N7 W2 134.5(5) . . ?
C17 N7 N8 106.6(6) . . ?
N12 N11 W2 119.8(5) . . ?
C27 N11 W2 134.4(5) . . ?
C27 N11 N12 105.1(6) . . ?
C40 O5 Co5 108.6(11) . . ?
C41 O5 Co5 162.6(11) . . ?
N9 N10 B2 120.4(7) . . ?
C24 N10 N9 110.3(7) . . ?
C24 N10 B2 129.1(7) . . ?
N1 N2 W1 120.2(5) . . ?
C4 N2 W1 134.7(6) . . ?
C4 N2 N1 105.0(7) . . ?
C36 O3 Co5 122.4(7) . . ?
N7 N8 B2 120.7(6) . . ?
C19 N8 N7 109.1(7) . . ?
C19 N8 B2 129.7(7) . . ?
N11 N12 B2 120.3(6) . . ?
C29 N12 N11 110.1(7) . . ?
C29 N12 B2 128.7(7) . . ?
C40 N14 C43 125.2(15) . . ?
C40 N14 C45 118.5(15) . . ?
C41 N14 C46 121.6(14) . . ?
C41 N14 C44 118.9(15) . . ?
C44 N14 C46 119.0(14) . . ?
C43 N14 C45 115.4(14) . . ?
C38 N16 C37 117.7(8) . . ?
C39 N16 C38 121.7(8) . . ?
C39 N16 C37 120.7(8) . . ?
C32 N17 C31 123.6(8) . . ?
C32 N17 C33 120.3(8) . . ?
C33 N17 C31 115.7(8) . . ?
N4 N3 B1 120.5(7) . . ?
C7 N3 N4 110.3(8) . . ?
C7 N3 B1 129.1(8) . . ?
N2 N1 B1 120.2(7) . . ?
C2 N1 N2 110.3(7) . . ?
C2 N1 B1 129.3(7) . . ?
N7 C17 C16 125.7(7) . . ?
N7 C17 C18 109.7(7) . . ?
C18 C17 C16 124.5(8) . . ?
C17 C16 H16A 109.5 . . ?
C17 C16 H16B 109.5 . . ?
C17 C16 H16C 109.5 . . ?
H16A C16 H16B 109.5 . . ?
H16A C16 H16C 109.5 . . ?
H16B C16 H16C 109.5 . . ?
N3 N4 W1 120.4(5) . . ?
C9 N4 W1 132.9(6) . . ?
C9 N4 N3 106.7(7) . . ?
H5A C5 H5B 109.5 . . ?
H5A C5 H5C 109.5 . . ?
H5B C5 H5C 109.5 . . ?
C4 C5 H5A 109.5 . . ?
C4 C5 H5B 109.5 . . ?
C4 C5 H5C 109.5 . . ?
N2 C4 C5 123.7(8) . . ?
N2 C4 C3 110.6(8) . . ?
C3 C4 C5 125.5(8) . . ?
H26A C26 H26B 109.5 . . ?
H26A C26 H26C 109.5 . . ?
H26B C26 H26C 109.5 . . ?
C27 C26 H26A 109.5 . . ?
C27 C26 H26B 109.5 . . ?
C27 C26 H26C 109.5 . . ?
O2 C32 N17 124.2(9) . . ?
O2 C32 H32 117.9 . . ?
N17 C32 H32 117.9 . . ?
C17 C18 H18 126.8 . . ?
C19 C18 C17 106.4(8) . . ?
C19 C18 H18 126.8 . . ?
C36 N15 C35 122.3(10) . . ?
C36 N15 C34 120.2(10) . . ?
C35 N15 C34 117.0(10) . . ?
Co1 Co1A S6 60.2(2) . . ?
Co1 Co1A S2 74.5(3) . . ?
Co1 Co1A S1 165.6(5) . . ?
Co1 Co1A O2 58.9(3) . . ?
S2 Co1A S6 103.5(3) . . ?
S1 Co1A S6 105.6(3) . . ?
S1 Co1A S2 109.4(4) . . ?
S1 Co1A O2 130.8(4) . . ?
O2 Co1A S6 101.6(4) . . ?
O2 Co1A S2 102.9(4) . . ?
C27 C28 H28 126.5 . . ?
C27 C28 C29 106.9(8) . . ?
C29 C28 H28 126.5 . . ?
N9 C22 C23 110.7(8) . . ?
N9 C22 C21 124.6(8) . . ?
C23 C22 C21 124.5(9) . . ?
N11 C27 C26 124.2(7) . . ?
N11 C27 C28 110.5(8) . . ?
C28 C27 C26 125.3(8) . . ?
C22 C23 H23 127.3 . . ?
C24 C23 C22 105.4(9) . . ?
C24 C23 H23 127.3 . . ?
C4 C3 H3 126.6 . . ?
C4 C3 C2 106.9(9) . . ?
C2 C3 H3 126.6 . . ?
N6 C14 C15 124.7(8) . . ?
N6 C14 C13 109.8(8) . . ?
C13 C14 C15 125.5(9) . . ?
N8 C19 C18 108.2(7) . . ?
N8 C19 C20 122.2(8) . . ?
C18 C19 C20 129.6(8) . . ?
N16 C38 H38A 109.5 . . ?
N16 C38 H38B 109.5 . . ?
N16 C38 H38C 109.5 . . ?
H38A C38 H38B 109.5 . . ?
H38A C38 H38C 109.5 . . ?
H38B C38 H38C 109.5 . . ?
N10 C24 C23 108.2(8) . . ?
N10 C24 C25 122.1(8) . . ?
C23 C24 C25 129.8(9) . . ?
C22 C21 H21A 109.5 . . ?
C22 C21 H21B 109.5 . . ?
C22 C21 H21C 109.5 . . ?
H21A C21 H21B 109.5 . . ?
H21A C21 H21C 109.5 . . ?
H21B C21 H21C 109.5 . . ?
N1 C2 C3 107.2(8) . . ?
N1 C2 C1 123.0(9) . . ?
C3 C2 C1 129.8(9) . . ?
N5 C12 C13 109.5(8) . . ?
N5 C12 C11 123.1(9) . . ?
C13 C12 C11 127.3(9) . . ?
N12 C29 C28 107.4(7) . . ?
N12 C29 C30 123.2(8) . . ?
C28 C29 C30 129.5(8) . . ?
C14 C15 H15A 109.5 . . ?
C14 C15 H15B 109.5 . . ?
C14 C15 H15C 109.5 . . ?
H15A C15 H15B 109.5 . . ?
H15A C15 H15C 109.5 . . ?
H15B C15 H15C 109.5 . . ?
C14 C13 H13 127.3 . . ?
C12 C13 C14 105.3(9) . . ?
C12 C13 H13 127.3 . . ?
C29 C30 H30A 109.5 . . ?
C29 C30 H30B 109.5 . . ?
C29 C30 H30C 109.5 . . ?
H30A C30 H30B 109.5 . . ?
H30A C30 H30C 109.5 . . ?
H30B C30 H30C 109.5 . . ?
C24 C25 H25A 109.5 . . ?
C24 C25 H25B 109.5 . . ?
C24 C25 H25C 109.5 . . ?
H25A C25 H25B 109.5 . . ?
H25A C25 H25C 109.5 . . ?
H25B C25 H25C 109.5 . . ?
H10A C10 H10B 109.5 . . ?
H10A C10 H10C 109.5 . . ?
H10B C10 H10C 109.5 . . ?
C9 C10 H10A 109.5 . . ?
C9 C10 H10B 109.5 . . ?
C9 C10 H10C 109.5 . . ?
O4 C39 N16 124.1(9) . . ?
O4 C39 H39 117.9 . . ?
N16 C39 H39 117.9 . . ?
N5 B1 H1 109.3 . . ?
N3 B1 N5 109.8(8) . . ?
N3 B1 H1 109.3 . . ?
N1 B1 N5 109.6(7) . . ?
N1 B1 N3 109.5(7) . . ?
N1 B1 H1 109.3 . . ?
N4 C9 C10 125.4(8) . . ?
N4 C9 C8 108.7(8) . . ?
C8 C9 C10 125.8(8) . . ?
N16 C37 H37A 109.5 . . ?
N16 C37 H37B 109.5 . . ?
N16 C37 H37C 109.5 . . ?
H37A C37 H37B 109.5 . . ?
H37A C37 H37C 109.5 . . ?
H37B C37 H37C 109.5 . . ?
O3 C36 N15 124.3(11) . . ?
O3 C36 H36 117.8 . . ?
N15 C36 H36 117.8 . . ?
N10 B2 N8 108.1(7) . . ?
N10 B2 N12 110.9(7) . . ?
N10 B2 H2 109.7 . . ?
N8 B2 H2 109.7 . . ?
N12 B2 N8 108.7(7) . . ?
N12 B2 H2 109.7 . . ?
N17 C31 H31A 109.5 . . ?
N17 C31 H31B 109.5 . . ?
N17 C31 H31C 109.5 . . ?
H31A C31 H31B 109.5 . . ?
H31A C31 H31C 109.5 . . ?
H31B C31 H31C 109.5 . . ?
N17 C33 H33A 109.5 . . ?
N17 C33 H33B 109.5 . . ?
N17 C33 H33C 109.5 . . ?
H33A C33 H33B 109.5 . . ?
H33A C33 H33C 109.5 . . ?
H33B C33 H33C 109.5 . . ?
C52 O1 C51 114.7(16) . . ?
N15 C35 H35A 109.5 . . ?
N15 C35 H35B 109.5 . . ?
N15 C35 H35C 109.5 . . ?
H35A C35 H35B 109.5 . . ?
H35A C35 H35C 109.5 . . ?
H35B C35 H35C 109.5 . . ?
C19 C20 H20A 109.5 . . ?
C19 C20 H20B 109.5 . . ?
C19 C20 H20C 109.5 . . ?
H20A C20 H20B 109.5 . . ?
H20A C20 H20C 109.5 . . ?
H20B C20 H20C 109.5 . . ?
C12 C11 H11A 109.5 . . ?
C12 C11 H11B 109.5 . . ?
C12 C11 H11C 109.5 . . ?
H11A C11 H11B 109.5 . . ?
H11A C11 H11C 109.5 . . ?
H11B C11 H11C 109.5 . . ?
C48 N13 C49 119.3(15) . . ?
C47 N13 C49 121.5(15) . . ?
C47 N13 C48 119.1(17) . . ?
C9 C8 H8 126.5 . . ?
C7 C8 C9 107.1(9) . . ?
C7 C8 H8 126.5 . . ?
C2 C1 H1A 109.5 . . ?
C2 C1 H1B 109.5 . . ?
C2 C1 H1C 109.5 . . ?
H1A C1 H1B 109.5 . . ?
H1A C1 H1C 109.5 . . ?
H1B C1 H1C 109.5 . . ?
N3 C7 C8 107.2(8) . . ?
N3 C7 C6 124.4(9) . . ?
C8 C7 C6 128.4(9) . . ?
H50A C50 H50B 109.5 . . ?
H50A C50 H50C 109.5 . . ?
H50B C50 H50C 109.5 . . ?
C51 C50 H50A 109.5 . . ?
C51 C50 H50B 109.5 . . ?
C51 C50 H50C 109.5 . . ?
O5 C40 N14 121.6(19) . . ?
O5 C40 H40 119.2 . . ?
N14 C40 H40 119.2 . . ?
N13 C49 H49A 109.5 . . ?
N13 C49 H49B 109.5 . . ?
N13 C49 H49C 109.5 . . ?
H49A C49 H49B 109.5 . . ?
H49A C49 H49C 109.5 . . ?
H49B C49 H49C 109.5 . . ?
N15 C34 H34A 109.5 . . ?
N15 C34 H34B 109.5 . . ?
N15 C34 H34C 109.5 . . ?
H34A C34 H34B 109.5 . . ?
H34A C34 H34C 109.5 . . ?
H34B C34 H34C 109.5 . . ?
N14 C46 H46A 109.5 . . ?
N14 C46 H46B 109.5 . . ?
N14 C46 H46C 109.5 . . ?
H46A C46 H46B 109.5 . . ?
H46A C46 H46C 109.5 . . ?
H46B C46 H46C 109.5 . . ?
C7 C6 H6A 109.5 . . ?
C7 C6 H6B 109.5 . . ?
C7 C6 H6C 109.5 . . ?
H6A C6 H6B 109.5 . . ?
H6A C6 H6C 109.5 . . ?
H6B C6 H6C 109.5 . . ?
O1 C51 C50 108.3(15) . . ?
O1 C51 H51A 110.0 . . ?
O1 C51 H51B 110.0 . . ?
C50 C51 H51A 110.0 . . ?
C50 C51 H51B 110.0 . . ?
H51A C51 H51B 108.4 . . ?
O5 C41 N14 119.6(18) . . ?
O5 C41 H41 120.2 . . ?
N14 C41 H41 120.2 . . ?
N13 C48 H48A 109.5 . . ?
N13 C48 H48B 109.5 . . ?
N13 C48 H48C 109.5 . . ?
H48A C48 H48B 109.5 . . ?
H48A C48 H48C 109.5 . . ?
H48B C48 H48C 109.5 . . ?
N14 C44 H44A 109.5 . . ?
N14 C44 H44B 109.5 . . ?
N14 C44 H44C 109.5 . . ?
H44A C44 H44B 109.5 . . ?
H44A C44 H44C 109.5 . . ?
H44B C44 H44C 109.5 . . ?
O1 C52 H52A 109.7 . . ?
O1 C52 H52B 109.7 . . ?
O1 C52 C53 109.9(18) . . ?
H52A C52 H52B 108.2 . . ?
C53 C52 H52A 109.7 . . ?
C53 C52 H52B 109.7 . . ?
N14 C43 H43A 109.5 . . ?
N14 C43 H43B 109.5 . . ?
N14 C43 H43C 109.5 . . ?
H43A C43 H43B 109.5 . . ?
H43A C43 H43C 109.5 . . ?
H43B C43 H43C 109.5 . . ?
N14 C45 H45A 109.5 . . ?
N14 C45 H45B 109.5 . . ?
N14 C45 H45C 109.5 . . ?
H45A C45 H45B 109.5 . . ?
H45A C45 H45C 109.5 . . ?
H45B C45 H45C 109.5 . . ?
C52 C53 H53A 105.6 . . ?
C52 C53 H53B 112.0 . . ?
C52 C53 H53C 110.8 . . ?
H53A C53 H53B 109.5 . . ?
H53A C53 H53C 109.4 . . ?
H53B C53 H53C 109.5 . . ?
N13 C47 H47 119.6 . . ?
O6 C47 N13 121(2) . . ?
O6 C47 H47 119.6 . . ?

loop_
_geom_bond_atom_site_label_1
_geom_bond_atom_site_label_2
_geom_bond_distance
_geom_bond_site_symmetry_2
_geom_bond_publ_flag
W2 S6 2.3561(19) . ?
W2 S5 2.344(2) . ?
W2 S4 2.3328(19) . ?
W2 N9 2.298(7) . ?
W2 N7 2.323(6) . ?
W2 N11 2.271(7) . ?
W1 S2 2.3428(18) . ?
W1 S3 2.346(2) . ?
W1 S1 2.272(2) . ?
W1 N6 2.276(7) . ?
W1 N2 2.300(7) . ?
W1 N4 2.324(7) . ?
Co3 S6 2.301(2) . ?
Co3 S2 2.264(2) . ?
Co3 S3 2.234(2) . ?
Co3 S5 2.248(2) . ?
Co4 S2 2.567(2) . ?
Co4 S5 2.228(2) . ?
Co4 S4 2.224(3) . ?
Co4 Cl1 2.233(2) . ?
Co2 S6 2.502(2) . ?
Co2 S3 2.228(3) . ?
Co2 S1 2.212(3) . ?
Co2 Cl2 2.234(2) . ?
Co5 O4 2.054(6) . ?
Co5 O4 2.054(6) 2_567 ?
Co5 O5 2.106(7) 2_567 ?
Co5 O5 2.106(7) . ?
Co5 O3 2.117(7) . ?
Co5 O3 2.117(7) 2_567 ?
Co1 S6 2.210(2) . ?
Co1 S2 2.416(3) . ?
Co1 S4 2.210(3) . ?
Co1 O2 1.978(6) . ?
Co1 Co1A 1.743(8) . ?
S6 Co1A 2.479(8) . ?
S2 Co1A 2.203(8) . ?
S1 Co1A 2.147(8) . ?
O2 C32 1.247(10) . ?
O2 Co1A 2.197(11) . ?
N6 N5 1.363(9) . ?
N6 C14 1.356(11) . ?
N9 N10 1.369(9) . ?
N9 C22 1.358(11) . ?
N5 C12 1.334(11) . ?
N5 B1 1.546(13) . ?
O4 C39 1.244(11) . ?
N7 N8 1.386(9) . ?
N7 C17 1.336(10) . ?
N11 N12 1.383(9) . ?
N11 C27 1.348(10) . ?
O5 C40 1.27(2) . ?
O5 C41 1.28(2) . ?
N10 C24 1.359(11) . ?
N10 B2 1.511(13) . ?
N2 N1 1.397(9) . ?
N2 C4 1.350(11) . ?
O3 C36 1.256(12) . ?
N8 C19 1.354(11) . ?
N8 B2 1.531(11) . ?
N12 C29 1.338(10) . ?
N12 B2 1.528(12) . ?
N14 C40 1.32(2) . ?
N14 C46 1.44(2) . ?
N14 C41 1.35(2) . ?
N14 C44 1.42(2) . ?
N14 C43 1.44(2) . ?
N14 C45 1.50(2) . ?
N16 C38 1.441(12) . ?
N16 C39 1.319(11) . ?
N16 C37 1.483(12) . ?
N17 C32 1.290(12) . ?
N17 C31 1.470(11) . ?
N17 C33 1.459(12) . ?
N3 N4 1.366(9) . ?
N3 B1 1.532(12) . ?
N3 C7 1.342(11) . ?
N1 C2 1.344(12) . ?
N1 B1 1.525(13) . ?
C17 C16 1.497(11) . ?
C17 C18 1.397(11) . ?
C16 H16A 0.9800 . ?
C16 H16B 0.9800 . ?
C16 H16C 0.9800 . ?
N4 C9 1.351(11) . ?
C5 H5A 0.9800 . ?
C5 H5B 0.9800 . ?
C5 H5C 0.9800 . ?
C5 C4 1.484(11) . ?
C4 C3 1.371(12) . ?
C26 H26A 0.9800 . ?
C26 H26B 0.9800 . ?
C26 H26C 0.9800 . ?
C26 C27 1.503(12) . ?
C32 H32 0.9500 . ?
C18 H18 0.9500 . ?
C18 C19 1.363(12) . ?
N15 C36 1.304(13) . ?
N15 C35 1.424(13) . ?
N15 C34 1.452(13) . ?
C28 H28 0.9500 . ?
C28 C27 1.359(11) . ?
C28 C29 1.374(12) . ?
C22 C23 1.394(12) . ?
C22 C21 1.516(12) . ?
C23 H23 0.9500 . ?
C23 C24 1.376(13) . ?
C3 H3 0.9500 . ?
C3 C2 1.385(12) . ?
C14 C15 1.495(13) . ?
C14 C13 1.391(12) . ?
C19 C20 1.508(11) . ?
C38 H38A 0.9800 . ?
C38 H38B 0.9800 . ?
C38 H38C 0.9800 . ?
C24 C25 1.516(11) . ?
C21 H21A 0.9800 . ?
C21 H21B 0.9800 . ?
C21 H21C 0.9800 . ?
C2 C1 1.480(12) . ?
C12 C13 1.351(13) . ?
C12 C11 1.520(12) . ?
C29 C30 1.503(11) . ?
C15 H15A 0.9800 . ?
C15 H15B 0.9800 . ?
C15 H15C 0.9800 . ?
C13 H13 0.9500 . ?
C30 H30A 0.9800 . ?
C30 H30B 0.9800 . ?
C30 H30C 0.9800 . ?
C25 H25A 0.9800 . ?
C25 H25B 0.9800 . ?
C25 H25C 0.9800 . ?
C10 H10A 0.9800 . ?
C10 H10B 0.9800 . ?
C10 H10C 0.9800 . ?
C10 C9 1.491(13) . ?
C39 H39 0.9500 . ?
B1 H1 1.0000 . ?
C9 C8 1.384(13) . ?
C37 H37A 0.9800 . ?
C37 H37B 0.9800 . ?
C37 H37C 0.9800 . ?
C36 H36 0.9500 . ?
B2 H2 1.0000 . ?
C31 H31A 0.9800 . ?
C31 H31B 0.9800 . ?
C31 H31C 0.9800 . ?
C33 H33A 0.9800 . ?
C33 H33B 0.9800 . ?
C33 H33C 0.9800 . ?
O1 C51 1.44(2) . ?
O1 C52 1.284(19) . ?
C35 H35A 0.9800 . ?
C35 H35B 0.9800 . ?
C35 H35C 0.9800 . ?
C20 H20A 0.9800 . ?
C20 H20B 0.9800 . ?
C20 H20C 0.9800 . ?
C11 H11A 0.9800 . ?
C11 H11B 0.9800 . ?
C11 H11C 0.9800 . ?
N13 C49 1.47(2) . ?
N13 C48 1.411(17) . ?
N13 C47 1.30(2) . ?
C8 H8 0.9500 . ?
C8 C7 1.377(14) . ?
C1 H1A 0.9800 . ?
C1 H1B 0.9800 . ?
C1 H1C 0.9800 . ?
C7 C6 1.493(13) . ?
C50 H50A 0.9800 . ?
C50 H50B 0.9800 . ?
C50 H50C 0.9800 . ?
C50 C51 1.51(2) . ?
C40 H40 0.9500 . ?
C49 H49A 0.9800 . ?
C49 H49B 0.9800 . ?
C49 H49C 0.9800 . ?
C34 H34A 0.9800 . ?
C34 H34B 0.9800 . ?
C34 H34C 0.9800 . ?
C46 H46A 0.9800 . ?
C46 H46B 0.9800 . ?
C46 H46C 0.9800 . ?
C6 H6A 0.9800 . ?
C6 H6B 0.9800 . ?
C6 H6C 0.9800 . ?
C51 H51A 0.9900 . ?
C51 H51B 0.9900 . ?
C41 H41 0.9500 . ?
C48 H48A 0.9800 . ?
C48 H48B 0.9800 . ?
C48 H48C 0.9800 . ?
C44 H44A 0.9800 . ?
C44 H44B 0.9800 . ?
C44 H44C 0.9800 . ?
C52 H52A 0.9900 . ?
C52 H52B 0.9900 . ?
C52 C53 1.56(3) . ?
C43 H43A 0.9800 . ?
C43 H43B 0.9800 . ?
C43 H43C 0.9800 . ?
C45 H45A 0.9800 . ?
C45 H45B 0.9800 . ?
C45 H45C 0.9800 . ?
O6 C47 1.275(19) . ?
C53 H53A 0.9601 . ?
C53 H53B 0.9599 . ?
C53 H53C 0.9603 . ?
C47 H47 0.9500 . ?

loop_
_smtbx_masks_void_nr
_smtbx_masks_void_average_x
_smtbx_masks_void_average_y
_smtbx_masks_void_average_z
_smtbx_masks_void_volume
_smtbx_masks_void_count_electrons
_smtbx_masks_void_content
1 -0.500 0.000 0.000 363.2 80.6 ?
2 0.167 0.356 0.435 7.2 0.0 ?
3 0.833 0.644 0.565 7.2 0.0 ?
